data_1574028
loop_
_publ_author_name
'Parui, Retwik'
'Roy, Hirakjyoti'
'Meher, Niranjan'
'Ghosh, Siddhartha Sankar'
'Iyer, Parameswar Krishnan'

_publ_section_title
;
 Mechanistic investigation on cellular internalization triggering
 structure-induced conformational modulation of boron-nitrogen luminogens.
;
_journal_issue 14
_journal_name_full 'Chemical science'
_journal_page_first 6023
_journal_page_last 6034
_journal_paper_doi 10.1039/d4sc08296f
_journal_volume 16
_journal_year 2025
_chemical_formula_moiety 'C17 H12 B N3'
_chemical_formula_sum 'C17 H12 B N3'
_chemical_formula_weight 269.11
_space_group_crystal_system monoclinic
_space_group_IT_number 14
_space_group_name_Hall '-P 2yn'
_space_group_name_H-M_alt 'P 1 21/n 1'
_atom_sites_solution_hydrogens mixed
_atom_sites_solution_primary iterative
_audit_creation_date 2023-07-24
_audit_creation_method
;
Olex2 1.5
(compiled 2022.04.07 svn.rca3783a0 for OlexSys, GUI svn.r6498)
;
_audit_update_record
;
2024-02-28 deposited with the CCDC.	2025-02-28 downloaded from the CCDC.
;
_cell_angle_alpha 90
_cell_angle_beta 95.282(2)
_cell_angle_gamma 90
_cell_formula_units_Z 12
_cell_length_a 8.2259(7)
_cell_length_b 26.151(2)
_cell_length_c 19.2586(17)
_cell_measurement_reflns_used 9909
_cell_measurement_temperature 273(2)
_cell_measurement_theta_max 24.98
_cell_measurement_theta_min 2.61
_cell_volume 4125.2(6)
_computing_cell_refinement 'SAINT V8.40B (?, 2016)'
_computing_data_reduction 'SAINT V8.40B (?, 2016)'
_computing_molecular_graphics 'Olex2 1.5 (Dolomanov et al., 2009)'
_computing_publication_material 'Olex2 1.5 (Dolomanov et al., 2009)'
_computing_structure_refinement 'XL  (Sheldrick, 2008)'
_computing_structure_solution 'olex2.solve 1.5 (Bourhis et al., 2015)'
_diffrn_ambient_temperature 273.15
_diffrn_measured_fraction_theta_full 0.987
_diffrn_measured_fraction_theta_max 0.987
_diffrn_measurement_device_type 'Bruker APEX-II CCD'
_diffrn_measurement_method '\f and \w scans'
_diffrn_radiation_type MoK\a
_diffrn_radiation_wavelength 0.71073
_diffrn_reflns_av_R_equivalents 0.0600
_diffrn_reflns_av_unetI/netI 0.0355
_diffrn_reflns_Laue_measured_fraction_full 0.987
_diffrn_reflns_Laue_measured_fraction_max 0.987
_diffrn_reflns_limit_h_max 9
_diffrn_reflns_limit_h_min -9
_diffrn_reflns_limit_k_max 31
_diffrn_reflns_limit_k_min -31
_diffrn_reflns_limit_l_max 22
_diffrn_reflns_limit_l_min -22
_diffrn_reflns_number 82066
_diffrn_reflns_point_group_measured_fraction_full 0.987
_diffrn_reflns_point_group_measured_fraction_max 0.987
_diffrn_reflns_theta_full 25.000
_diffrn_reflns_theta_max 25.000
_diffrn_reflns_theta_min 1.317
_diffrn_source_current 1.4
_diffrn_source_power 0.07
_diffrn_source_voltage 50.0
_diffrn_standards_number 0
_exptl_absorpt_coefficient_mu 0.078
_exptl_absorpt_correction_T_max 0.7452
_exptl_absorpt_correction_T_min 0.6222
_exptl_absorpt_correction_type none
_exptl_absorpt_process_details
;
SADABS-2016/2 (Bruker,2016/2) was used for absorption correction.
wR2(int) was 0.1555 before and 0.0747 after correction.
The Ratio of minimum to maximum transmission is 0.8349.
The \l/2 correction factor is Not present.
;
_exptl_crystal_colour colorless
_exptl_crystal_density_diffrn 1.300
_exptl_crystal_description block
_exptl_crystal_F_000 1680
_refine_diff_density_max 0.189
_refine_diff_density_min -0.191
_refine_diff_density_rms 0.037
_refine_ls_extinction_coef 0.0027(6)
_refine_ls_extinction_expression Fc^*^=kFc[1+0.001xFc^2^\l^3^/sin(2\q)]^-1/4^
_refine_ls_extinction_method 'SHELXL-2019/1 (Sheldrick 2019)'
_refine_ls_goodness_of_fit_ref 1.154
_refine_ls_hydrogen_treatment mixed
_refine_ls_matrix_type full
_refine_ls_number_parameters 587
_refine_ls_number_reflns 7172
_refine_ls_number_restraints 0
_refine_ls_restrained_S_all 1.154
_refine_ls_R_factor_all 0.1229
_refine_ls_R_factor_gt 0.0849
_refine_ls_shift/su_max 0.000
_refine_ls_shift/su_mean 0.000
_refine_ls_structure_factor_coef Fsqd
_refine_ls_weighting_details 'w=1/[\s^2^(Fo^2^)+(0.0327P)^2^+5.2457P] where P=(Fo^2^+2Fc^2^)/3'
_refine_ls_weighting_scheme calc
_refine_ls_wR_factor_gt 0.1557
_refine_ls_wR_factor_ref 0.1811
_reflns_Friedel_coverage 0.000
_reflns_number_gt 5064
_reflns_number_total 7172
_reflns_threshold_expression 'I > 2\s(I)'
_cod_data_source_file d4sc08296f2.cif
_cod_data_source_block nbcn_0m_a
_cod_depositor_comments 'Adding full bibliography for 1574024--1574028.cif.'
_cod_database_code 1574028
_shelx_shelxl_version_number 2019/1
_shelx_space_group_comment
;
The symmetry employed for this shelxl refinement is uniquely defined
by the following loop, which should always be used as a source of
symmetry information in preference to the above space-group names.
They are only intended as comments.
;
_olex2_refinement_description
;
1. Fixed Uiso
 At 1.2 times of:
  All C(H) groups
 At 1.5 times of:
  All N(H) groups
2.a Aromatic/amide H refined with riding coordinates:
 C00F(H00F), C00J(H00J), C00L(H00L), C00O(H00O), C00P(H00P), C00Q(H00Q),
 C00S(H00S), C00U(H00U), C00Y(H00Y), C00Z(H00Z), C010(H010), C015(H015),
 C016(H016), C018(H018), C019(H019), C01A(H01A), C01B(H01B), C01C(H01C),
 C01D(H01D), C01E(H01E), C01F(H01F), C01G(H01G), C01H(H01H), C01I(H01I),
 C01J(H01J), C01K(H01K), C01L(H01L), C01M(H01M), C01N(H01N), C01P(H01P)
;
_olex2_submission_special_instructions 'No special instructions were received'

loop_
_space_group_symop_operation_xyz
'x, y, z'
'-x+1/2, y+1/2, -z+1/2'
'-x, -y, -z'
'x-1/2, -y-1/2, z-1/2'

loop_
_atom_site_label
_atom_site_type_symbol
_atom_site_fract_x
_atom_site_fract_y
_atom_site_fract_z
_atom_site_U_iso_or_equiv
_atom_site_adp_type
_atom_site_occupancy
_atom_site_site_symmetry_order
_atom_site_calc_flag
_atom_site_refinement_flags_posn
_atom_site_refinement_flags_adp
_atom_site_refinement_flags_occupancy
_atom_site_disorder_assembly
_atom_site_disorder_group
N001 N 0.6248(4) 0.61531(11) 0.01684(14) 0.0502(7) Uani 1 1 d . . . . .
H001 H 0.716(5) 0.6037(15) 0.007(2) 0.075 Uiso 1 1 d . U . . .
N002 N 0.3355(4) 0.62555(11) -0.00580(14) 0.0482(7) Uani 1 1 d . . . . .
H002 H 0.240(5) 0.6218(15) -0.0297(19) 0.072 Uiso 1 1 d . U . . .
N003 N 0.7760(4) 0.36624(11) 0.67218(14) 0.0522(7) Uani 1 1 d . . . . .
H003 H 0.684(5) 0.3699(15) 0.693(2) 0.078 Uiso 1 1 d . U . . .
N004 N 1.0512(4) 0.38834(12) 0.65369(15) 0.0569(8) Uani 1 1 d . . . . .
H004 H 1.145(5) 0.4012(16) 0.666(2) 0.085 Uiso 1 1 d . U . . .
N005 N 0.5978(4) 0.36690(11) 0.33879(14) 0.0540(8) Uani 1 1 d . . . . .
H005 H 0.504(5) 0.3703(15) 0.357(2) 0.081 Uiso 1 1 d . U . . .
N006 N 0.8745(4) 0.38913(12) 0.32433(15) 0.0574(8) Uani 1 1 d . . . . .
H006 H 0.970(5) 0.4012(16) 0.339(2) 0.086 Uiso 1 1 d . U . . .
C007 C 0.4770(4) 0.66544(11) 0.09501(15) 0.0410(7) Uani 1 1 d . . . . .
C008 C 0.3301(4) 0.65807(11) 0.05156(16) 0.0427(8) Uani 1 1 d . . . . .
C009 C 0.6270(4) 0.64411(12) 0.07797(16) 0.0443(8) Uani 1 1 d . . . . .
C00A C 0.7276(4) 0.33339(11) 0.24122(16) 0.0439(8) Uani 1 1 d . . . . .
C00B C 0.5876(4) 0.33620(12) 0.27903(16) 0.0478(8) Uani 1 1 d . . . . .
C00C C 0.8985(4) 0.33247(12) 0.57256(16) 0.0465(8) Uani 1 1 d . . . . .
C00D C 0.7617(4) 0.33543(12) 0.61253(17) 0.0490(8) Uani 1 1 d . . . . .
C00E C 0.4780(4) 0.56599(12) -0.08897(16) 0.0462(8) Uani 1 1 d . . . . .
C00F C 0.5498(4) 0.57694(13) -0.14959(17) 0.0555(9) Uani 1 1 d . . . . .
H00F H 0.604814 0.607798 -0.152837 0.067 Uiso 1 1 calc R U . . .
C00G C 0.4748(4) 0.69515(12) 0.15659(16) 0.0479(8) Uani 1 1 d . . . . .
C00H C 1.0459(4) 0.35803(12) 0.59379(17) 0.0497(8) Uani 1 1 d . . . . .
C00I C 0.9340(4) 0.50110(13) 0.86776(16) 0.0493(8) Uani 1 1 d . . . . .
C00J C 0.8409(4) 0.42281(13) 0.81532(16) 0.0528(9) Uani 1 1 d . . . . .
H00J H 0.779810 0.392996 0.817236 0.063 Uiso 1 1 calc R U . . .
C00K C 0.8741(4) 0.35910(13) 0.26422(17) 0.0495(8) Uani 1 1 d . . . . .
C00L C 0.5424(4) 0.54365(14) -0.20515(17) 0.0575(10) Uani 1 1 d . . . . .
H00L H 0.590037 0.552364 -0.245499 0.069 Uiso 1 1 calc R U . . .
N00M N 0.7377(4) 0.56743(15) 0.63612(18) 0.0810(11) Uani 1 1 d . . . . .
C00N C 0.7198(5) 0.30413(12) 0.17872(17) 0.0507(9) Uani 1 1 d . . . . .
C00O C 0.3256(5) 0.71782(13) 0.17102(19) 0.0590(10) Uani 1 1 d . . . . .
H00O H 0.321665 0.737520 0.211025 0.071 Uiso 1 1 calc R U . . .
C00P C 0.6526(4) 0.42160(14) 0.48387(17) 0.0552(9) Uani 1 1 d . . . . .
H00P H 0.596250 0.390861 0.485628 0.066 Uiso 1 1 calc R U . . .
C00Q C 0.7668(4) 0.65105(14) 0.12145(19) 0.0575(9) Uani 1 1 d . . . . .
H00Q H 0.864412 0.636507 0.110526 0.069 Uiso 1 1 calc R U . . .
N00R N 0.4388(4) 0.43342(15) -0.30323(18) 0.0819(11) Uani 1 1 d . . . . .
C00S C 0.6507(4) 0.45543(14) 0.53876(17) 0.0558(9) Uani 1 1 d . . . . .
H00S H 0.595781 0.447118 0.577328 0.067 Uiso 1 1 calc R U . . .
N00T N 0.9474(4) 0.56674(14) 0.96850(18) 0.0782(10) Uani 1 1 d . . . . .
C00U C 0.1887(4) 0.68114(13) 0.06740(18) 0.0540(9) Uani 1 1 d . . . . .
H00U H 0.093113 0.676769 0.038275 0.065 Uiso 1 1 calc R U . . .
C00V C 0.4644(4) 0.49748(13) -0.20070(16) 0.0508(9) Uani 1 1 d . . . . .
C00W C 0.9232(4) 0.43185(13) 0.75711(16) 0.0501(8) Uani 1 1 d . . . . .
C00X C 0.7309(4) 0.50174(14) 0.53615(17) 0.0528(9) Uani 1 1 d . . . . .
C00Y C 0.1880(5) 0.71125(14) 0.1273(2) 0.0616(10) Uani 1 1 d . . . . .
H00Y H 0.091695 0.727049 0.137480 0.074 Uiso 1 1 calc R U . . .
C00Z C 0.8460(4) 0.45631(14) 0.87047(17) 0.0561(9) Uani 1 1 d . . . . .
H00Z H 0.790699 0.448883 0.909239 0.067 Uiso 1 1 calc R U . . .
C010 C 0.8598(5) 0.30172(14) 0.14178(19) 0.0629(10) Uani 1 1 d . . . . .
H010 H 0.856578 0.283112 0.100528 0.076 Uiso 1 1 calc R U . . .
C011 C 0.7362(4) 0.43212(13) 0.42607(16) 0.0525(9) Uani 1 1 d . . . . .
C012 C 0.8867(5) 0.30305(13) 0.51066(18) 0.0581(10) Uani 1 1 d . . . . .
C013 C 0.9403(4) 0.53741(15) 0.92445(19) 0.0581(9) Uani 1 1 d . . . . .
C014 C 0.7325(4) 0.53781(16) 0.59245(19) 0.0610(10) Uani 1 1 d . . . . .
C015 C 0.7624(5) 0.68011(15) 0.1824(2) 0.0650(10) Uani 1 1 d . . . . .
H015 H 0.857724 0.684670 0.211619 0.078 Uiso 1 1 calc R U . . .
C016 C 0.4010(5) 0.51903(14) -0.08608(17) 0.0616(10) Uani 1 1 d . . . . .
H016 H 0.351997 0.510424 -0.046050 0.074 Uiso 1 1 calc R U . . .
C017 C 0.4531(5) 0.46207(16) -0.25834(19) 0.0620(10) Uani 1 1 d . . . . .
C018 C 1.0164(5) 0.51195(14) 0.81015(19) 0.0652(11) Uani 1 1 d . . . . .
H018 H 1.074218 0.542358 0.807782 0.078 Uiso 1 1 calc R U . . .
C019 C 0.4482(5) 0.31044(13) 0.2559(2) 0.0622(10) Uani 1 1 d . . . . .
H019 H 0.357068 0.312075 0.281026 0.075 Uiso 1 1 calc R U . . .
B1 B 0.7372(5) 0.39445(15) 0.3628(2) 0.0516(10) Uani 1 1 d . . . . .
B2 B 0.9170(5) 0.39434(15) 0.69355(19) 0.0495(10) Uani 1 1 d . . . . .
B3 B 0.4811(5) 0.60365(14) -0.02541(19) 0.0452(9) Uani 1 1 d . . . . .
C01A C 1.0117(5) 0.47727(14) 0.75638(18) 0.0642(10) Uani 1 1 d . . . . .
H01A H 1.069612 0.484337 0.718237 0.077 Uiso 1 1 calc R U . . .
C01B C 0.6207(5) 0.30960(14) 0.5918(2) 0.0636(10) Uani 1 1 d . . . . .
H01B H 0.531828 0.311186 0.618246 0.076 Uiso 1 1 calc R U . . .
C01C C 0.6214(5) 0.70173(14) 0.19958(19) 0.0622(10) Uani 1 1 d . . . . .
H01C H 0.621628 0.721069 0.240118 0.075 Uiso 1 1 calc R U . . .
C01D C 0.9990(5) 0.32619(15) 0.1657(2) 0.0701(11) Uani 1 1 d . . . . .
H01D H 1.090365 0.323776 0.140767 0.084 Uiso 1 1 calc R U . . .
C01E C 1.0078(5) 0.35501(15) 0.2270(2) 0.0654(10) Uani 1 1 d . . . . .
H01E H 1.104562 0.371443 0.242656 0.078 Uiso 1 1 calc R U . . .
C01F C 1.0246(6) 0.30007(15) 0.4719(2) 0.0736(12) Uani 1 1 d . . . . .
H01F H 1.018424 0.281342 0.430656 0.088 Uiso 1 1 calc R U . . .
C01G C 1.1779(5) 0.35305(15) 0.5553(2) 0.0673(11) Uani 1 1 d . . . . .
H01G H 1.276036 0.368992 0.570102 0.081 Uiso 1 1 calc R U . . .
C01H C 0.3946(5) 0.48464(14) -0.14045(18) 0.0640(10) Uani 1 1 d . . . . .
H01H H 0.343752 0.453127 -0.136669 0.077 Uiso 1 1 calc R U . . .
C01I C 0.5736(5) 0.27882(14) 0.1567(2) 0.0665(11) Uani 1 1 d . . . . .
H01I H 0.566149 0.259854 0.115659 0.080 Uiso 1 1 calc R U . . .
C01J C 0.4427(5) 0.28179(15) 0.1948(2) 0.0712(11) Uani 1 1 d . . . . .
H01J H 0.347447 0.264312 0.179719 0.085 Uiso 1 1 calc R U . . .
C01K C 0.6117(6) 0.28068(15) 0.5301(2) 0.0757(12) Uani 1 1 d . . . . .
H01K H 0.515842 0.263138 0.516137 0.091 Uiso 1 1 calc R U . . .
C01L C 0.7384(6) 0.27768(14) 0.4904(2) 0.0737(12) Uani 1 1 d . . . . .
H01L H 0.727880 0.258725 0.449399 0.088 Uiso 1 1 calc R U . . .
C01M C 0.8150(5) 0.47911(15) 0.42544(19) 0.0698(11) Uani 1 1 d . . . . .
H01M H 0.871476 0.487436 0.387309 0.084 Uiso 1 1 calc R U . . .
C01N C 0.8127(5) 0.51361(15) 0.47886(19) 0.0710(11) Uani 1 1 d . . . . .
H01N H 0.866018 0.544839 0.476536 0.085 Uiso 1 1 calc R U . . .
C01P C 1.1648(6) 0.32415(16) 0.4942(2) 0.0783(13) Uani 1 1 d . . . . .
H01P H 1.254441 0.321423 0.468343 0.094 Uiso 1 1 calc R U . . .

loop_
_atom_site_aniso_label
_atom_site_aniso_U_11
_atom_site_aniso_U_22
_atom_site_aniso_U_33
_atom_site_aniso_U_23
_atom_site_aniso_U_13
_atom_site_aniso_U_12
N001 0.0481(18) 0.0528(18) 0.0508(17) -0.0091(14) 0.0112(14) 0.0066(14)
N002 0.0495(17) 0.0516(17) 0.0427(16) -0.0058(13) -0.0001(13) 0.0011(14)
N003 0.0600(19) 0.0526(18) 0.0445(16) -0.0039(14) 0.0071(14) -0.0003(15)
N004 0.059(2) 0.0573(19) 0.0542(18) -0.0124(15) 0.0030(15) 0.0003(16)
N005 0.065(2) 0.0517(18) 0.0468(17) -0.0021(14) 0.0151(15) -0.0013(16)
N006 0.0552(19) 0.063(2) 0.0531(18) -0.0163(15) -0.0004(15) -0.0010(16)
C007 0.051(2) 0.0329(17) 0.0400(17) 0.0037(14) 0.0088(15) -0.0017(14)
C008 0.052(2) 0.0362(17) 0.0409(17) 0.0025(14) 0.0100(15) 0.0005(15)
C009 0.049(2) 0.0402(18) 0.0444(18) 0.0000(15) 0.0062(15) -0.0031(15)
C00A 0.058(2) 0.0321(17) 0.0419(18) 0.0025(14) 0.0039(15) 0.0062(15)
C00B 0.065(2) 0.0342(18) 0.0444(19) 0.0054(15) 0.0056(16) -0.0014(16)
C00C 0.063(2) 0.0324(17) 0.0432(18) 0.0025(14) 0.0018(16) 0.0094(16)
C00D 0.066(2) 0.0342(18) 0.0452(19) 0.0050(15) -0.0017(17) 0.0023(17)
C00E 0.051(2) 0.0445(19) 0.0425(18) 0.0005(15) 0.0044(15) 0.0064(16)
C00F 0.073(2) 0.049(2) 0.046(2) 0.0030(16) 0.0119(17) -0.0062(18)
C00G 0.065(2) 0.0356(18) 0.0444(18) -0.0011(15) 0.0108(17) -0.0041(16)
C00H 0.058(2) 0.0427(19) 0.0483(19) -0.0025(16) 0.0056(17) 0.0082(17)
C00I 0.052(2) 0.053(2) 0.0420(19) -0.0073(16) 0.0000(15) 0.0104(17)
C00J 0.064(2) 0.050(2) 0.0440(19) 0.0000(16) 0.0029(16) -0.0062(17)
C00K 0.053(2) 0.047(2) 0.0472(19) -0.0046(16) 0.0006(16) 0.0056(17)
C00L 0.069(2) 0.069(3) 0.0367(18) -0.0009(17) 0.0139(17) 0.003(2)
N00M 0.084(3) 0.093(3) 0.068(2) -0.036(2) 0.0155(19) -0.005(2)
C00N 0.071(2) 0.0362(18) 0.0444(19) -0.0019(15) 0.0008(17) 0.0045(17)
C00O 0.082(3) 0.045(2) 0.052(2) -0.0103(17) 0.022(2) 0.0009(19)
C00P 0.069(2) 0.051(2) 0.045(2) 0.0033(17) 0.0053(17) 0.0031(18)
C00Q 0.054(2) 0.055(2) 0.063(2) -0.0011(18) -0.0006(18) -0.0026(18)
N00R 0.083(3) 0.094(3) 0.070(2) -0.035(2) 0.0096(19) -0.006(2)
C00S 0.063(2) 0.067(2) 0.0387(19) 0.0026(17) 0.0080(16) 0.0066(19)
N00T 0.081(2) 0.086(3) 0.067(2) -0.031(2) 0.0000(18) 0.016(2)
C00U 0.051(2) 0.053(2) 0.058(2) 0.0009(18) 0.0078(17) 0.0075(17)
C00V 0.059(2) 0.052(2) 0.0414(19) -0.0052(16) 0.0014(16) 0.0070(18)
C00W 0.060(2) 0.049(2) 0.0407(18) 0.0011(16) 0.0025(16) 0.0074(17)
C00X 0.061(2) 0.056(2) 0.0414(19) -0.0078(16) 0.0014(16) 0.0109(18)
C00Y 0.066(3) 0.054(2) 0.069(2) -0.0039(19) 0.026(2) 0.0099(19)
C00Z 0.062(2) 0.067(2) 0.0406(19) 0.0005(18) 0.0084(16) 0.0006(19)
C010 0.086(3) 0.051(2) 0.053(2) -0.0074(18) 0.011(2) 0.014(2)
C011 0.066(2) 0.052(2) 0.0389(18) 0.0014(16) 0.0024(16) 0.0068(18)
C012 0.088(3) 0.0331(18) 0.052(2) -0.0033(16) 0.001(2) 0.0109(19)
C013 0.051(2) 0.065(2) 0.057(2) -0.008(2) 0.0005(17) 0.0109(18)
C014 0.058(2) 0.072(3) 0.053(2) -0.012(2) 0.0059(18) 0.005(2)
C015 0.067(3) 0.067(3) 0.058(2) -0.002(2) -0.012(2) -0.010(2)
C016 0.086(3) 0.061(2) 0.0398(19) -0.0032(17) 0.0148(18) -0.011(2)
C017 0.063(2) 0.070(3) 0.052(2) -0.011(2) 0.0020(18) 0.008(2)
C018 0.087(3) 0.051(2) 0.060(2) -0.0051(19) 0.019(2) -0.010(2)
C019 0.069(3) 0.047(2) 0.071(3) 0.0031(19) 0.012(2) -0.0112(19)
B1 0.067(3) 0.045(2) 0.042(2) 0.0040(18) 0.001(2) 0.004(2)
B2 0.062(3) 0.046(2) 0.040(2) 0.0038(17) 0.0033(19) 0.010(2)
B3 0.055(2) 0.041(2) 0.041(2) 0.0045(17) 0.0082(18) 0.0004(18)
C01A 0.090(3) 0.059(2) 0.047(2) -0.0050(18) 0.0231(19) -0.008(2)
C01B 0.075(3) 0.054(2) 0.062(2) 0.0020(19) 0.006(2) -0.011(2)
C01C 0.082(3) 0.054(2) 0.049(2) -0.0112(18) 0.001(2) -0.012(2)
C01D 0.075(3) 0.068(3) 0.071(3) -0.010(2) 0.026(2) 0.013(2)
C01E 0.054(2) 0.066(3) 0.078(3) -0.014(2) 0.011(2) 0.0014(19)
C01F 0.112(4) 0.053(2) 0.058(2) -0.0157(19) 0.017(2) 0.016(2)
C01G 0.068(3) 0.062(2) 0.074(3) -0.010(2) 0.017(2) 0.010(2)
C01H 0.086(3) 0.052(2) 0.054(2) -0.0013(18) 0.010(2) -0.012(2)
C01I 0.090(3) 0.047(2) 0.061(2) -0.0149(18) -0.001(2) -0.006(2)
C01J 0.076(3) 0.051(2) 0.084(3) -0.009(2) -0.003(2) -0.015(2)
C01K 0.095(3) 0.055(3) 0.074(3) -0.004(2) -0.009(3) -0.019(2)
C01L 0.115(4) 0.046(2) 0.057(2) -0.0127(19) -0.003(2) -0.002(2)
C01M 0.100(3) 0.063(3) 0.049(2) -0.0026(19) 0.026(2) -0.010(2)
C01N 0.103(3) 0.054(2) 0.058(2) -0.010(2) 0.021(2) -0.008(2)
C01P 0.095(4) 0.068(3) 0.077(3) -0.014(2) 0.034(3) 0.016(3)

loop_
_atom_type_symbol
_atom_type_description
_atom_type_scat_dispersion_real
_atom_type_scat_dispersion_imag
_atom_type_scat_source
C C 0.0033 0.0016 'International Tables Vol C Tables 4.2.6.8 and 6.1.1.4'
H H 0.0000 0.0000 'International Tables Vol C Tables 4.2.6.8 and 6.1.1.4'
B B 0.0013 0.0007 'International Tables Vol C Tables 4.2.6.8 and 6.1.1.4'
N N 0.0061 0.0033 'International Tables Vol C Tables 4.2.6.8 and 6.1.1.4'

loop_
_geom_angle_atom_site_label_1
_geom_angle_atom_site_label_2
_geom_angle_atom_site_label_3
_geom_angle
_geom_angle_site_symmetry_1
_geom_angle_site_symmetry_3
_geom_angle_publ_flag
C009 N001 H001 116(3) . . ?
C009 N001 B3 123.4(3) . . ?
B3 N001 H001 120(3) . . ?
C008 N002 H002 113(2) . . ?
C008 N002 B3 123.2(3) . . ?
B3 N002 H002 124(2) . . ?
C00D N003 H003 115(3) . . ?
C00D N003 B2 123.2(3) . . ?
B2 N003 H003 121(3) . . ?
C00H N004 H004 114(3) . . ?
C00H N004 B2 123.1(3) . . ?
B2 N004 H004 123(3) . . ?
C00B N005 H005 114(3) . . ?
B1 N005 H005 122(3) . . ?
B1 N005 C00B 123.6(3) . . ?
C00K N006 H006 114(3) . . ?
C00K N006 B1 123.2(3) . . ?
B1 N006 H006 123(3) . . ?
C008 C007 C009 121.4(3) . . ?
C008 C007 C00G 119.5(3) . . ?
C009 C007 C00G 119.1(3) . . ?
N002 C008 C007 117.5(3) . . ?
C00U C008 N002 122.2(3) . . ?
C00U C008 C007 120.2(3) . . ?
N001 C009 C007 117.6(3) . . ?
C00Q C009 N001 122.1(3) . . ?
C00Q C009 C007 120.3(3) . . ?
C00B C00A C00N 119.1(3) . . ?
C00K C00A C00B 121.5(3) . . ?
C00K C00A C00N 119.4(3) . . ?
N005 C00B C00A 117.5(3) . . ?
C019 C00B N005 122.3(3) . . ?
C019 C00B C00A 120.2(3) . . ?
C00H C00C C00D 121.2(3) . . ?
C00H C00C C012 119.5(3) . . ?
C012 C00C C00D 119.3(3) . . ?
N003 C00D C00C 117.7(3) . . ?
C01B C00D N003 121.9(3) . . ?
C01B C00D C00C 120.4(3) . . ?
C00F C00E B3 123.3(3) . . ?
C016 C00E C00F 116.7(3) . . ?
C016 C00E B3 120.0(3) . . ?
C00E C00F H00F 118.9 . . ?
C00L C00F C00E 122.2(3) . . ?
C00L C00F H00F 118.9 . . ?
C00O C00G C007 118.1(3) . . ?
C01C C00G C007 118.8(3) . . ?
C01C C00G C00O 123.0(3) . . ?
N004 C00H C00C 117.9(3) . . ?
C01G C00H N004 122.2(3) . . ?
C01G C00H C00C 119.9(3) . . ?
C00Z C00I C013 120.8(3) . . ?
C018 C00I C00Z 120.1(3) . . ?
C018 C00I C013 119.1(3) . . ?
C00W C00J H00J 118.8 . . ?
C00Z C00J H00J 118.8 . . ?
C00Z C00J C00W 122.4(3) . . ?
N006 C00K C00A 117.6(3) . . ?
C01E C00K N006 122.4(3) . . ?
C01E C00K C00A 120.0(3) . . ?
C00F C00L H00L 120.2 . . ?
C00V C00L C00F 119.7(3) . . ?
C00V C00L H00L 120.2 . . ?
C010 C00N C00A 118.4(3) . . ?
C01I C00N C00A 118.7(3) . . ?
C01I C00N C010 122.9(3) . . ?
C00G C00O H00O 119.5 . . ?
C00Y C00O C00G 121.0(3) . . ?
C00Y C00O H00O 119.5 . . ?
C00S C00P H00P 119.1 . . ?
C00S C00P C011 121.9(3) . . ?
C011 C00P H00P 119.1 . . ?
C009 C00Q H00Q 120.0 . . ?
C009 C00Q C015 119.9(4) . . ?
C015 C00Q H00Q 120.0 . . ?
C00P C00S H00S 120.2 . . ?
C00P C00S C00X 119.7(3) . . ?
C00X C00S H00S 120.2 . . ?
C008 C00U H00U 120.0 . . ?
C008 C00U C00Y 120.0(3) . . ?
C00Y C00U H00U 120.0 . . ?
C00L C00V C017 120.9(3) . . ?
C00L C00V C01H 119.9(3) . . ?
C01H C00V C017 119.2(3) . . ?
C00J C00W B2 123.0(3) . . ?
C00J C00W C01A 116.7(3) . . ?
C01A C00W B2 120.3(3) . . ?
C00S C00X C014 121.3(3) . . ?
C01N C00X C00S 119.7(3) . . ?
C01N C00X C014 119.0(4) . . ?
C00O C00Y C00U 121.1(3) . . ?
C00O C00Y H00Y 119.5 . . ?
C00U C00Y H00Y 119.5 . . ?
C00I C00Z H00Z 120.3 . . ?
C00J C00Z C00I 119.4(3) . . ?
C00J C00Z H00Z 120.3 . . ?
C00N C010 H010 119.6 . . ?
C01D C010 C00N 120.8(3) . . ?
C01D C010 H010 119.6 . . ?
C00P C011 B1 122.5(3) . . ?
C00P C011 C01M 116.6(3) . . ?
C01M C011 B1 120.8(3) . . ?
C00C C012 C01F 118.6(4) . . ?
C01L C012 C00C 118.6(4) . . ?
C01L C012 C01F 122.8(4) . . ?
N00T C013 C00I 178.6(5) . . ?
N00M C014 C00X 177.6(4) . . ?
C00Q C015 H015 119.4 . . ?
C01C C015 C00Q 121.2(4) . . ?
C01C C015 H015 119.4 . . ?
C00E C016 H016 118.9 . . ?
C01H C016 C00E 122.3(3) . . ?
C01H C016 H016 118.9 . . ?
N00R C017 C00V 177.5(4) . . ?
C00I C018 H018 120.4 . . ?
C01A C018 C00I 119.2(3) . . ?
C01A C018 H018 120.4 . . ?
C00B C019 H019 120.0 . . ?
C00B C019 C01J 120.1(4) . . ?
C01J C019 H019 120.0 . . ?
N005 B1 N006 116.6(3) . . ?
N005 B1 C011 121.2(3) . . ?
N006 B1 C011 122.1(3) . . ?
N003 B2 N004 116.7(3) . . ?
N003 B2 C00W 121.6(3) . . ?
N004 B2 C00W 121.6(3) . . ?
N001 B3 N002 116.5(3) . . ?
N001 B3 C00E 122.7(3) . . ?
N002 B3 C00E 120.7(3) . . ?
C00W C01A H01A 118.9 . . ?
C018 C01A C00W 122.2(3) . . ?
C018 C01A H01A 118.9 . . ?
C00D C01B H01B 120.3 . . ?
C00D C01B C01K 119.3(4) . . ?
C01K C01B H01B 120.3 . . ?
C00G C01C H01C 119.7 . . ?
C015 C01C C00G 120.6(3) . . ?
C015 C01C H01C 119.7 . . ?
C010 C01D H01D 119.4 . . ?
C010 C01D C01E 121.2(4) . . ?
C01E C01D H01D 119.4 . . ?
C00K C01E C01D 120.2(4) . . ?
C00K C01E H01E 119.9 . . ?
C01D C01E H01E 119.9 . . ?
C012 C01F H01F 119.7 . . ?
C01P C01F C012 120.6(4) . . ?
C01P C01F H01F 119.7 . . ?
C00H C01G H01G 119.9 . . ?
C00H C01G C01P 120.2(4) . . ?
C01P C01G H01G 119.9 . . ?
C00V C01H H01H 120.3 . . ?
C016 C01H C00V 119.3(3) . . ?
C016 C01H H01H 120.4 . . ?
C00N C01I H01I 119.7 . . ?
C01J C01I C00N 120.6(4) . . ?
C01J C01I H01I 119.7 . . ?
C019 C01J H01J 119.3 . . ?
C01I C01J C019 121.4(4) . . ?
C01I C01J H01J 119.3 . . ?
C01B C01K H01K 119.1 . . ?
C01L C01K C01B 121.8(4) . . ?
C01L C01K H01K 119.1 . . ?
C012 C01L H01L 119.7 . . ?
C01K C01L C012 120.6(4) . . ?
C01K C01L H01L 119.7 . . ?
C011 C01M H01M 118.8 . . ?
C01N C01M C011 122.5(3) . . ?
C01N C01M H01M 118.8 . . ?
C00X C01N H01N 120.2 . . ?
C01M C01N C00X 119.6(4) . . ?
C01M C01N H01N 120.2 . . ?
C01F C01P C01G 121.3(4) . . ?
C01F C01P H01P 119.4 . . ?
C01G C01P H01P 119.4 . . ?

loop_
_geom_bond_atom_site_label_1
_geom_bond_atom_site_label_2
_geom_bond_distance
_geom_bond_site_symmetry_2
_geom_bond_publ_flag
N001 H001 0.85(4) . ?
N001 C009 1.396(4) . ?
N001 B3 1.405(5) . ?
N002 H002 0.88(4) . ?
N002 C008 1.398(4) . ?
N002 B3 1.410(5) . ?
N003 H003 0.89(4) . ?
N003 C00D 1.399(4) . ?
N003 B2 1.403(5) . ?
N004 H004 0.86(4) . ?
N004 C00H 1.397(4) . ?
N004 B2 1.410(5) . ?
N005 H005 0.89(4) . ?
N005 C00B 1.399(4) . ?
N005 B1 1.396(5) . ?
N006 H006 0.87(4) . ?
N006 C00K 1.399(4) . ?
N006 B1 1.413(5) . ?
C007 C008 1.418(4) . ?
C007 C009 1.420(4) . ?
C007 C00G 1.419(4) . ?
C008 C00U 1.370(4) . ?
C009 C00Q 1.371(5) . ?
C00A C00B 1.419(5) . ?
C00A C00K 1.416(5) . ?
C00A C00N 1.423(4) . ?
C00B C019 1.369(5) . ?
C00C C00D 1.423(5) . ?
C00C C00H 1.412(5) . ?
C00C C012 1.415(5) . ?
C00D C01B 1.370(5) . ?
C00E C00F 1.386(4) . ?
C00E C016 1.385(5) . ?
C00E B3 1.570(5) . ?
C00F H00F 0.9300 . ?
C00F C00L 1.376(5) . ?
C00G C00O 1.413(5) . ?
C00G C01C 1.409(5) . ?
C00H C01G 1.376(5) . ?
C00I C00Z 1.380(5) . ?
C00I C013 1.444(5) . ?
C00I C018 1.381(5) . ?
C00J H00J 0.9300 . ?
C00J C00W 1.382(4) . ?
C00J C00Z 1.374(5) . ?
C00K C01E 1.370(5) . ?
C00L H00L 0.9300 . ?
C00L C00V 1.374(5) . ?
N00M C014 1.141(4) . ?
C00N C010 1.410(5) . ?
C00N C01I 1.404(5) . ?
C00O H00O 0.9300 . ?
C00O C00Y 1.357(5) . ?
C00P H00P 0.9300 . ?
C00P C00S 1.380(5) . ?
C00P C011 1.389(5) . ?
C00Q H00Q 0.9300 . ?
C00Q C015 1.402(5) . ?
N00R C017 1.142(4) . ?
C00S H00S 0.9300 . ?
C00S C00X 1.382(5) . ?
N00T C013 1.141(4) . ?
C00U H00U 0.9300 . ?
C00U C00Y 1.398(5) . ?
C00V C017 1.442(5) . ?
C00V C01H 1.383(5) . ?
C00W B2 1.566(5) . ?
C00W C01A 1.394(5) . ?
C00X C014 1.436(5) . ?
C00X C01N 1.380(5) . ?
C00Y H00Y 0.9300 . ?
C00Z H00Z 0.9300 . ?
C010 H010 0.9300 . ?
C010 C01D 1.354(5) . ?
C011 B1 1.568(5) . ?
C011 C01M 1.390(5) . ?
C012 C01F 1.417(6) . ?
C012 C01L 1.412(6) . ?
C015 H015 0.9300 . ?
C015 C01C 1.358(5) . ?
C016 H016 0.9300 . ?
C016 C01H 1.378(5) . ?
C018 H018 0.9300 . ?
C018 C01A 1.374(5) . ?
C019 H019 0.9300 . ?
C019 C01J 1.392(5) . ?
C01A H01A 0.9300 . ?
C01B H01B 0.9300 . ?
C01B C01K 1.405(5) . ?
C01C H01C 0.9300 . ?
C01D H01D 0.9300 . ?
C01D C01E 1.398(5) . ?
C01E H01E 0.9300 . ?
C01F H01F 0.9300 . ?
C01F C01P 1.349(6) . ?
C01G H01G 0.9300 . ?
C01G C01P 1.394(5) . ?
C01H H01H 0.9300 . ?
C01I H01I 0.9300 . ?
C01I C01J 1.360(5) . ?
C01J H01J 0.9300 . ?
C01K H01K 0.9300 . ?
C01K C01L 1.349(6) . ?
C01L H01L 0.9300 . ?
C01M H01M 0.9300 . ?
C01M C01N 1.370(5) . ?
C01N H01N 0.9300 . ?
C01P H01P 0.9300 . ?

loop_
_geom_torsion_atom_site_label_1
_geom_torsion_atom_site_label_2
_geom_torsion_atom_site_label_3
_geom_torsion_atom_site_label_4
_geom_torsion
_geom_torsion_site_symmetry_1
_geom_torsion_site_symmetry_2
_geom_torsion_site_symmetry_3
_geom_torsion_site_symmetry_4
_geom_torsion_publ_flag
N001 C009 C00Q C015 -179.7(3) . . . . ?
N002 C008 C00U C00Y 176.7(3) . . . . ?
N003 C00D C01B C01K 177.8(3) . . . . ?
N004 C00H C01G C01P -177.2(3) . . . . ?
N005 C00B C019 C01J 177.8(3) . . . . ?
N006 C00K C01E C01D -177.3(3) . . . . ?
C007 C008 C00U C00Y -1.3(5) . . . . ?
C007 C009 C00Q C015 -1.1(5) . . . . ?
C007 C00G C00O C00Y 0.2(5) . . . . ?
C007 C00G C01C C015 0.1(5) . . . . ?
C008 N002 B3 N001 1.1(5) . . . . ?
C008 N002 B3 C00E 178.0(3) . . . . ?
C008 C007 C009 N001 -0.3(4) . . . . ?
C008 C007 C009 C00Q -178.9(3) . . . . ?
C008 C007 C00G C00O -2.1(4) . . . . ?
C008 C007 C00G C01C 179.4(3) . . . . ?
C008 C00U C00Y C00O -0.6(5) . . . . ?
C009 N001 B3 N002 4.2(5) . . . . ?
C009 N001 B3 C00E -172.6(3) . . . . ?
C009 C007 C008 N002 5.1(4) . . . . ?
C009 C007 C008 C00U -176.8(3) . . . . ?
C009 C007 C00G C00O 177.4(3) . . . . ?
C009 C007 C00G C01C -1.2(4) . . . . ?
C009 C00Q C015 C01C 0.0(6) . . . . ?
C00A C00B C019 C01J -0.6(5) . . . . ?
C00A C00K C01E C01D 1.1(6) . . . . ?
C00A C00N C010 C01D 0.8(5) . . . . ?
C00A C00N C01I C01J -0.7(5) . . . . ?
C00B N005 B1 N006 -1.7(5) . . . . ?
C00B N005 B1 C011 174.3(3) . . . . ?
C00B C00A C00K N006 -2.4(5) . . . . ?
C00B C00A C00K C01E 179.1(3) . . . . ?
C00B C00A C00N C010 180.0(3) . . . . ?
C00B C00A C00N C01I -0.2(5) . . . . ?
C00B C019 C01J C01I -0.3(6) . . . . ?
C00C C00D C01B C01K -0.9(5) . . . . ?
C00C C00H C01G C01P 2.1(6) . . . . ?
C00C C012 C01F C01P 1.0(6) . . . . ?
C00C C012 C01L C01K -1.2(6) . . . . ?
C00D N003 B2 N004 -3.2(5) . . . . ?
C00D N003 B2 C00W 174.9(3) . . . . ?
C00D C00C C00H N004 -2.9(5) . . . . ?
C00D C00C C00H C01G 177.8(3) . . . . ?
C00D C00C C012 C01F -179.3(3) . . . . ?
C00D C00C C012 C01L 0.3(5) . . . . ?
C00D C01B C01K C01L -0.1(6) . . . . ?
C00E C00F C00L C00V -1.3(6) . . . . ?
C00E C016 C01H C00V -1.2(6) . . . . ?
C00F C00E C016 C01H -0.3(6) . . . . ?
C00F C00E B3 N001 -68.7(5) . . . . ?
C00F C00E B3 N002 114.6(4) . . . . ?
C00F C00L C00V C017 179.3(3) . . . . ?
C00F C00L C00V C01H -0.3(5) . . . . ?
C00G C007 C008 N002 -175.5(3) . . . . ?
C00G C007 C008 C00U 2.6(4) . . . . ?
C00G C007 C009 N001 -179.7(3) . . . . ?
C00G C007 C009 C00Q 1.7(5) . . . . ?
C00G C00O C00Y C00U 1.2(6) . . . . ?
C00H N004 B2 N003 2.8(5) . . . . ?
C00H N004 B2 C00W -175.3(3) . . . . ?
C00H C00C C00D N003 2.5(5) . . . . ?
C00H C00C C00D C01B -178.8(3) . . . . ?
C00H C00C C012 C01F 0.2(5) . . . . ?
C00H C00C C012 C01L 179.8(3) . . . . ?
C00H C01G C01P C01F -0.8(6) . . . . ?
C00I C018 C01A C00W 1.6(6) . . . . ?
C00J C00W B2 N003 34.3(5) . . . . ?
C00J C00W B2 N004 -147.7(4) . . . . ?
C00J C00W C01A C018 -0.8(6) . . . . ?
C00K N006 B1 N005 1.4(5) . . . . ?
C00K N006 B1 C011 -174.5(3) . . . . ?
C00K C00A C00B N005 2.2(5) . . . . ?
C00K C00A C00B C019 -179.3(3) . . . . ?
C00K C00A C00N C010 0.2(5) . . . . ?
C00K C00A C00N C01I 179.9(3) . . . . ?
C00L C00V C01H C016 1.5(6) . . . . ?
C00N C00A C00B N005 -177.6(3) . . . . ?
C00N C00A C00B C019 0.9(5) . . . . ?
C00N C00A C00K N006 177.4(3) . . . . ?
C00N C00A C00K C01E -1.1(5) . . . . ?
C00N C010 C01D C01E -0.7(6) . . . . ?
C00N C01I C01J C019 1.0(6) . . . . ?
C00O C00G C01C C015 -178.4(3) . . . . ?
C00P C00S C00X C014 -179.6(3) . . . . ?
C00P C00S C00X C01N -0.3(5) . . . . ?
C00P C011 B1 N005 38.1(5) . . . . ?
C00P C011 B1 N006 -146.2(4) . . . . ?
C00P C011 C01M C01N 0.5(6) . . . . ?
C00Q C015 C01C C00G 0.5(6) . . . . ?
C00S C00P C011 B1 -179.0(3) . . . . ?
C00S C00P C011 C01M -1.5(5) . . . . ?
C00S C00X C01N C01M -0.6(6) . . . . ?
C00W C00J C00Z C00I 1.0(5) . . . . ?
C00Z C00I C018 C01A -1.1(6) . . . . ?
C00Z C00J C00W B2 -179.3(3) . . . . ?
C00Z C00J C00W C01A -0.6(5) . . . . ?
C010 C00N C01I C01J 179.0(4) . . . . ?
C010 C01D C01E C00K -0.2(6) . . . . ?
C011 C00P C00S C00X 1.4(5) . . . . ?
C011 C01M C01N C00X 0.6(7) . . . . ?
C012 C00C C00D N003 -177.9(3) . . . . ?
C012 C00C C00D C01B 0.8(5) . . . . ?
C012 C00C C00H N004 177.5(3) . . . . ?
C012 C00C C00H C01G -1.8(5) . . . . ?
C012 C01F C01P C01G -0.8(7) . . . . ?
C013 C00I C00Z C00J 179.2(3) . . . . ?
C013 C00I C018 C01A 179.5(4) . . . . ?
C014 C00X C01N C01M 178.6(4) . . . . ?
C016 C00E C00F C00L 1.5(5) . . . . ?
C016 C00E B3 N001 111.1(4) . . . . ?
C016 C00E B3 N002 -65.5(4) . . . . ?
C017 C00V C01H C016 -178.1(4) . . . . ?
C018 C00I C00Z C00J -0.2(5) . . . . ?
B1 N005 C00B C00A -0.1(5) . . . . ?
B1 N005 C00B C019 -178.6(3) . . . . ?
B1 N006 C00K C00A 0.5(5) . . . . ?
B1 N006 C00K C01E 179.0(4) . . . . ?
B1 C011 C01M C01N 178.0(4) . . . . ?
B2 N003 C00D C00C 0.6(5) . . . . ?
B2 N003 C00D C01B -178.0(3) . . . . ?
B2 N004 C00H C00C 0.1(5) . . . . ?
B2 N004 C00H C01G 179.4(3) . . . . ?
B2 C00W C01A C018 178.0(4) . . . . ?
B3 N001 C009 C007 -4.6(5) . . . . ?
B3 N001 C009 C00Q 174.0(3) . . . . ?
B3 N002 C008 C007 -5.6(4) . . . . ?
B3 N002 C008 C00U 176.3(3) . . . . ?
B3 C00E C00F C00L -178.6(3) . . . . ?
B3 C00E C016 C01H 179.9(4) . . . . ?
C01A C00W B2 N003 -144.4(4) . . . . ?
C01A C00W B2 N004 33.6(5) . . . . ?
C01B C01K C01L C012 1.2(6) . . . . ?
C01C C00G C00O C00Y 178.7(3) . . . . ?
C01F C012 C01L C01K 178.4(4) . . . . ?
C01I C00N C010 C01D -179.0(4) . . . . ?
C01L C012 C01F C01P -178.6(4) . . . . ?
C01M C011 B1 N005 -139.4(4) . . . . ?
C01M C011 B1 N006 36.4(5) . . . . ?
